data_4300690
loop_
_publ_author_name
'Victor Barba'

_journal_name_full 'Inorganic Chemistry'
_journal_paper_doi 10.1021/ic051850o
_journal_year 2006
_chemical_formula_sum 'C60 H48 B3 I6 N3 O6'
_chemical_formula_weight 1700.84
_chemical_melting_point_gt 643.15
_chemical_name_common boracalix[3]arene_1b
_space_group_IT_number 147
_symmetry_cell_setting trigonal
_symmetry_space_group_name_Hall '-P 3'
_symmetry_space_group_name_H-M 'P -3'
_cell_angle_alpha 90.00
_cell_angle_beta 90.00
_cell_angle_gamma 120.00
_cell_formula_units_Z 2
_cell_length_a 15.4284(11)
_cell_length_b 15.4284(11)
_cell_length_c 15.8947(16)
_cell_measurement_temperature 100(2)
_cell_volume 3276.6(5)
_diffrn_ambient_temperature 100(2)
_exptl_crystal_density_diffrn 1.724
_cod_depositor_comments
;
The following automatic conversions were performed:
'_symmetry_cell_setting' value 'Trigonal' changed to 'trigonal' according
to '/home/saulius/struct/CIF-dictionaries/cif_core.dic' dictionary named
'cif_core.dic' version 2.4.1 from 2010-06-29.

Automatic conversion script
Id: cif_fix_enum 1527 2010-12-29 10:47:43Z saulius 

The following automatic conversions were performed:

'_cell_measurement_temperature' value '100(2)K' was changed to
'100(2)' - the value should be numeric and without a unit
designator.

'_diffrn_ambient_temperature' value '100(2)_K' was
changed to '100(2)' - the value should be numeric and without a unit
designator.

'_chemical_melting_point' tag was changed to
'_chemical_melting_point_gt' since the value was specified 'more
than' ('>') a certain temperature. The value '>_370C' was changed to
'643.15' - it was converted from degrees Celsius(C) to Kelvins(K).

Automatic conversion script
Id: cif_fix_values 1646 2011-03-28 12:23:43Z adriana 
;
_cod_database_code 4300690

loop_
_symmetry_equiv_pos_as_xyz
'x, y, z'
'-y, x-y, z'
'-x+y, -x, z'
'-x, -y, -z'
'y, -x+y, -z'
'x-y, x, -z'

loop_
_atom_site_label
_atom_site_type_symbol
_atom_site_fract_x
_atom_site_fract_y
_atom_site_fract_z
_atom_site_U_iso_or_equiv
_atom_site_adp_type
_atom_site_occupancy
_atom_site_symmetry_multiplicity
_atom_site_calc_flag
_atom_site_refinement_flags
_atom_site_disorder_assembly
_atom_site_disorder_group
I1 I 0.89932(8) 0.06098(8) 0.13600(7) 0.0617(4) Uani 1 1 d . . .
I2 I 0.51360(11) -0.18257(11) -0.04676(8) 0.0884(5) Uani 1 1 d . . .
O1 O 0.7550(6) 0.1132(6) 0.2391(6) 0.043(2) Uani 1 1 d . . .
N1 N 0.5987(8) 0.1005(8) 0.2929(6) 0.039(3) Uani 1 1 d . . .
O2 O 0.6864(8) 0.0381(7) 0.3740(6) 0.057(3) Uani 1 1 d . . .
C9 C 0.5052(8) 0.1919(8) 0.3108(7) 0.029(3) Uani 1 1 d . . .
H9 H 0.5108 0.2038 0.2532 0.035 Uiso 1 1 calc R . .
C8 C 0.5477(10) 0.1391(9) 0.3452(8) 0.040(3) Uani 1 1 d . . .
C3 C 0.7488(11) 0.0180(11) 0.1207(9) 0.053(4) Uani 1 1 d . . .
C6 C 0.5487(12) -0.0447(12) 0.1010(8) 0.054(4) Uani 1 1 d . . .
H6 H 0.4817 -0.0640 0.0932 0.064 Uiso 1 1 calc R . .
C1 C 0.5998(10) 0.0164(11) 0.1661(7) 0.042(3) Uani 1 1 d . . .
C10 C 0.4552(9) 0.2272(9) 0.3587(7) 0.036(3) Uani 1 1 d . . .
C4 C 0.6938(12) -0.0481(11) 0.0561(9) 0.057(4) Uani 1 1 d . . .
H4 H 0.7242 -0.0717 0.0194 0.068 Uiso 1 1 calc R . .
C2 C 0.7031(10) 0.0511(10) 0.1780(8) 0.041(3) Uani 1 1 d . . .
B1 B 0.7100(12) 0.1192(11) 0.3193(10) 0.041(4) Uani 1 1 d . . .
C5 C 0.5933(12) -0.0782(11) 0.0472(10) 0.059(4) Uani 1 1 d . . .
C11 C 0.4449(12) 0.2022(12) 0.4427(9) 0.060(4) Uani 1 1 d . . .
H11 H 0.4088 0.2220 0.4765 0.071 Uiso 1 1 calc R . .
C12 C 0.4862(12) 0.1482(13) 0.4801(9) 0.064(5) Uani 1 1 d . . .
H12 H 0.4787 0.1339 0.5374 0.077 Uiso 1 1 calc R . .
C7 C 0.5547(10) 0.0526(9) 0.2268(8) 0.040(3) Uani 1 1 d . . .
H7 H 0.4901 0.0400 0.2166 0.048 Uiso 1 1 calc R . .
C13 C 0.5381(11) 0.1172(11) 0.4294(9) 0.051(4) Uani 1 1 d . . .
H13 H 0.5664 0.0815 0.4523 0.061 Uiso 1 1 calc R . .
C15 C 0.271(2) 0.896(4) 0.192(2) 0.17(2) Uani 1 1 d . . .
H24 H 0.2568 0.9135 0.1399 0.205 Uiso 1 1 calc R . .
C16 C 0.288(3) 0.821(3) 0.199(3) 0.17(2) Uani 1 1 d . . .
H25 H 0.2765 0.7757 0.1558 0.208 Uiso 1 1 calc R . .
C17 C 0.2729(18) 0.951(2) 0.264(3) 0.142(14) Uani 1 1 d . . .
H26 H 0.2528 0.9989 0.2627 0.171 Uiso 1 1 calc R . .
C18 C 0.3315(19) 0.868(3) 0.3382(19) 0.119(9) Uani 1 1 d . . .
H27 H 0.3568 0.8588 0.3885 0.143 Uiso 1 1 calc R . .
C19 C 0.305(2) 0.9308(19) 0.333(2) 0.121(10) Uani 1 1 d . . .
H28 H 0.3086 0.9661 0.3818 0.145 Uiso 1 1 calc R . .
C20 C 0.324(3) 0.816(2) 0.275(3) 0.148(11) Uani 1 1 d . . .
H29 H 0.3454 0.7693 0.2817 0.178 Uiso 1 1 calc R . .
C14 C 0.733(3) -0.005(3) 0.382(2) 0.26(3) Uani 1 1 d . . .
H30A H 0.6877 -0.0758 0.3778 0.396 Uiso 1 1 calc R . .
H30B H 0.7656 0.0108 0.4352 0.396 Uiso 1 1 calc R . .
H30C H 0.7817 0.0156 0.3376 0.396 Uiso 1 1 calc R . .

loop_
_atom_site_aniso_label
_atom_site_aniso_U_11
_atom_site_aniso_U_22
_atom_site_aniso_U_33
_atom_site_aniso_U_23
_atom_site_aniso_U_13
_atom_site_aniso_U_12
I1 0.0519(7) 0.0584(7) 0.0826(8) 0.0002(6) 0.0097(6) 0.0334(6)
I2 0.1061(11) 0.1035(11) 0.0720(8) -0.0442(7) -0.0280(7) 0.0647(9)
O1 0.044(5) 0.041(5) 0.045(6) 0.002(5) 0.006(5) 0.022(5)
N1 0.057(7) 0.039(6) 0.027(6) -0.003(5) 0.003(5) 0.028(6)
O2 0.074(7) 0.049(6) 0.065(7) 0.018(5) 0.009(6) 0.043(6)
C9 0.038(7) 0.034(7) 0.021(6) 0.006(5) -0.002(5) 0.022(6)
C8 0.045(8) 0.040(8) 0.033(8) 0.002(6) 0.010(6) 0.020(7)
C3 0.053(9) 0.047(9) 0.056(9) -0.001(8) 0.006(8) 0.023(8)
C6 0.067(10) 0.083(11) 0.032(8) 0.000(8) -0.006(8) 0.054(10)
C1 0.056(9) 0.068(10) 0.015(7) 0.005(6) 0.008(6) 0.041(8)
C10 0.037(7) 0.050(8) 0.022(7) 0.003(6) 0.004(6) 0.023(7)
C4 0.072(12) 0.057(10) 0.054(10) 0.000(8) 0.008(9) 0.042(9)
C2 0.056(9) 0.034(8) 0.039(8) 0.011(7) 0.005(7) 0.026(7)
B1 0.044(9) 0.040(9) 0.045(10) 0.013(8) 0.003(8) 0.027(8)
C5 0.065(11) 0.053(10) 0.059(10) -0.005(8) 0.000(8) 0.030(9)
C11 0.068(11) 0.072(11) 0.049(10) 0.005(8) 0.016(8) 0.042(9)
C12 0.074(11) 0.090(12) 0.041(9) 0.026(9) 0.020(8) 0.050(10)
C7 0.043(8) 0.040(8) 0.039(8) 0.002(7) 0.000(7) 0.023(7)
C13 0.063(10) 0.062(10) 0.042(9) 0.009(7) 0.006(7) 0.041(9)
C15 0.13(3) 0.15(3) 0.09(2) 0.04(2) -0.034(19) -0.04(3)
C16 0.19(4) 0.10(2) 0.12(3) -0.04(2) 0.04(3) -0.02(2)
C17 0.078(16) 0.11(2) 0.27(4) 0.03(3) -0.02(2) 0.071(16)
C18 0.11(2) 0.16(3) 0.10(2) 0.01(2) -0.008(16) 0.08(2)
C19 0.095(19) 0.072(17) 0.18(3) -0.009(17) 0.03(2) 0.030(14)
C20 0.17(3) 0.12(2) 0.17(3) -0.01(3) 0.02(3) 0.08(2)
C14 0.47(7) 0.30(5) 0.22(3) 0.22(3) 0.24(4) 0.34(5)

loop_
_geom_bond_atom_site_label_1
_geom_bond_atom_site_label_2
_geom_bond_distance
_geom_bond_site_symmetry_2
_geom_bond_publ_flag
I1 C3 2.086(15) . ?
I2 C5 2.088(15) . ?
O1 C2 1.318(15) . ?
O1 B1 1.477(18) . ?
N1 C7 1.268(15) . ?
N1 C8 1.461(15) . ?
N1 B1 1.647(18) . ?
O2 C14 1.20(3) . ?
O2 B1 1.413(17) . ?
C9 C10 1.375(16) . ?
C9 C8 1.387(17) . ?
C8 C13 1.370(18) . ?
C3 C4 1.40(2) . ?
C3 C2 1.397(19) . ?
C6 C5 1.35(2) . ?
C6 C1 1.357(19) . ?
C1 C2 1.416(19) . ?
C1 C7 1.454(17) . ?
C10 C11 1.377(18) . ?
C10 B1 1.59(2) 3_665 ?
C4 C5 1.38(2) . ?
B1 C10 1.59(2) 2_655 ?
C11 C12 1.41(2) . ?
C12 C13 1.38(2) . ?
C15 C16 1.33(5) . ?
C15 C17 1.41(5) . ?
C16 C20 1.35(5) . ?
C17 C19 1.31(4) . ?
C18 C19 1.23(3) . ?
C18 C20 1.25(4) . ?
